data_7116689
loop_
_publ_author_name
'Zhang, Hui-Jun'
'Lin, Weidong'
'Wu, Zhengjian'
'Ruan, Wenqing'
'Wen, Ting-Bin'

_publ_section_title
;
 Silver-mediated direct phosphorylation of benzothiazoles and thiazoles
 with diarylphosphine oxides.
;
_journal_issue 16
_journal_name_full 'Chemical communications (Cambridge, England)'
_journal_page_first 3450
_journal_page_last 3453
_journal_paper_doi 10.1039/c4cc10017d
_journal_volume 51
_journal_year 2015
_chemical_formula_moiety 'C15 H12 N O P S'
_chemical_formula_sum 'C15 H12 N O P S'
_chemical_formula_weight 285.29
_chemical_name_systematic
;
 ? 
;
_space_group_crystal_system monoclinic
_space_group_IT_number 15
_space_group_name_Hall '-C 2yc'
_space_group_name_H-M_alt 'C 1 2/c 1'
_symmetry_space_group_name_Hall '-C 2yc'
_symmetry_space_group_name_H-M 'C 1 2/c 1'
_atom_sites_solution_hydrogens geom
_atom_sites_solution_primary iterative
_atom_sites_solution_secondary difmap
_audit_creation_date 2014-10-06
_audit_creation_method
;
Olex2 1.2
(compiled 2014.09.19 svn.r3010 for OlexSys, GUI svn.r4874)
;
_audit_update_record
;
2014-12-16 deposited with the CCDC.
2015-01-20 downloaded from the CCDC.
;
_cell_angle_alpha 90.00
_cell_angle_beta 96.816(3)
_cell_angle_gamma 90.00
_cell_formula_units_Z 8
_cell_length_a 10.4363(4)
_cell_length_b 13.1058(5)
_cell_length_c 20.7087(8)
_cell_measurement_reflns_used 2719
_cell_measurement_temperature 173.00(10)
_cell_measurement_theta_max 27.1290
_cell_measurement_theta_min 3.6790
_cell_volume 2812.44(19)
_computing_cell_refinement
;
CrysAlisPro, Agilent Technologies,
Version 1.171.36.24 (release 03-12-2012 CrysAlis171 .NET)
(compiled Dec  3 2012,18:21:49)
;
_computing_data_collection
;
CrysAlisPro, Agilent Technologies,
Version 1.171.36.24 (release 03-12-2012 CrysAlis171 .NET)
(compiled Dec  3 2012,18:21:49)
;
_computing_data_reduction
;
CrysAlisPro, Agilent Technologies,
Version 1.171.36.24 (release 03-12-2012 CrysAlis171 .NET)
(compiled Dec  3 2012,18:21:49)
;
_computing_molecular_graphics 'Olex2 (Dolomanov et al., 2009)'
_computing_publication_material 'Olex2 (Dolomanov et al., 2009)'
_computing_structure_refinement 'XL (Sheldrick, 2008)'
_computing_structure_solution
;
Superflip (Palatinus & Chapuis, 2007;Palatinus & van der Lee, 2008;
Palatinus et al., 2012)
;
_diffrn_ambient_temperature 173.00(10)
_diffrn_detector_area_resol_mean 16.1903
_diffrn_measured_fraction_theta_full 0.998
_diffrn_measured_fraction_theta_max 0.998
_diffrn_measurement_details
;
  1 omega  -39.00   50.00   1.0000    5.0000
omega____ theta____ kappa____ phi______ frames
    -      -20.6309   57.0000  -30.0000 89

  2 omega  -42.00   49.00   1.0000    5.0000
omega____ theta____ kappa____ phi______ frames
    -      -20.6309   57.0000   90.0000 91

  3 omega  -36.00   50.00   1.0000    5.0000
omega____ theta____ kappa____ phi______ frames
    -      -20.6309   57.0000 -150.0000 86

  4 omega  -23.00   11.00   1.0000    5.0000
omega____ theta____ kappa____ phi______ frames
    -      -20.6309  -77.0000   90.0000 34

  5 omega   54.00  104.00   1.0000    5.0000
omega____ theta____ kappa____ phi______ frames
    -       22.0372 -178.0000  120.0000 50

  6 omega   33.00   58.00   1.0000    5.0000
omega____ theta____ kappa____ phi______ frames
    -       22.0372   57.0000 -150.0000 25

  7 omega  -15.00   34.00   1.0000    5.0000
omega____ theta____ kappa____ phi______ frames
    -       22.0372   85.0000  -68.0000 49

  8 omega   11.00   37.00   1.0000    5.0000
omega____ theta____ kappa____ phi______ frames
    -       22.0372  -57.0000  -30.0000 26
;
_diffrn_measurement_device_type 'Xcalibur, Sapphire3, Gemini ultra'
_diffrn_measurement_method '\w scans'
_diffrn_orient_matrix_UB_11 -0.0517973000
_diffrn_orient_matrix_UB_12 -0.0079838000
_diffrn_orient_matrix_UB_13 0.0187143000
_diffrn_orient_matrix_UB_21 -0.0294568000
_diffrn_orient_matrix_UB_22 -0.0336297000
_diffrn_orient_matrix_UB_23 -0.0241944000
_diffrn_orient_matrix_UB_31 0.0337048000
_diffrn_orient_matrix_UB_32 -0.0416392000
_diffrn_orient_matrix_UB_33 0.0159450000
_diffrn_radiation_monochromator graphite
_diffrn_radiation_type MoK\a
_diffrn_radiation_wavelength 0.71073
_diffrn_reflns_av_R_equivalents 0.0366
_diffrn_reflns_av_unetI/netI 0.0344
_diffrn_reflns_limit_h_max 12
_diffrn_reflns_limit_h_min -12
_diffrn_reflns_limit_k_max 14
_diffrn_reflns_limit_k_min -16
_diffrn_reflns_limit_l_max 25
_diffrn_reflns_limit_l_min -22
_diffrn_reflns_number 10142
_diffrn_reflns_theta_full 26.00
_diffrn_reflns_theta_max 26.00
_diffrn_reflns_theta_min 3.26
_diffrn_source 'Enhance (Mo) X-ray Source'
_exptl_absorpt_coefficient_mu 0.334
_exptl_absorpt_correction_T_max 1.00000
_exptl_absorpt_correction_T_min 0.99527
_exptl_absorpt_correction_type multi-scan
_exptl_absorpt_process_details
;
CrysAlisPro, Agilent Technologies,
Version 1.171.36.24 (release 03-12-2012 CrysAlis171 .NET)
(compiled Dec  3 2012,18:21:49)
Empirical absorption correction using spherical harmonics,
 implemented in SCALE3 ABSPACK scaling algorithm.
;
_exptl_crystal_colour colourless
_exptl_crystal_colour_primary colourless
_exptl_crystal_density_diffrn 1.348
_exptl_crystal_density_method 'not measured'
_exptl_crystal_description block
_exptl_crystal_F_000 1184
_exptl_crystal_size_max 0.4
_exptl_crystal_size_mid 0.4
_exptl_crystal_size_min 0.2
_refine_diff_density_max 0.299
_refine_diff_density_min -0.294
_refine_diff_density_rms 0.049
_refine_ls_extinction_method none
_refine_ls_goodness_of_fit_ref 1.027
_refine_ls_hydrogen_treatment constr
_refine_ls_matrix_type full
_refine_ls_number_parameters 172
_refine_ls_number_reflns 2761
_refine_ls_number_restraints 0
_refine_ls_restrained_S_all 1.027
_refine_ls_R_factor_all 0.0460
_refine_ls_R_factor_gt 0.0397
_refine_ls_shift/su_max 0.001
_refine_ls_shift/su_mean 0.000
_refine_ls_structure_factor_coef Fsqd
_refine_ls_weighting_details 'calc w=1/[\s^2^(Fo^2^)+(0.0500P)^2^+2.3050P] where P=(Fo^2^+2Fc^2^)/3'
_refine_ls_weighting_scheme calc
_refine_ls_wR_factor_gt 0.0993
_refine_ls_wR_factor_ref 0.1026
_reflns_number_gt 2438
_reflns_number_total 2761
_reflns_threshold_expression >2sigma(I)
_cod_data_source_file c4cc10017d2.cif
_cod_data_source_block lwd2014100101
_cod_original_cell_volume 2812.44(18)
_cod_database_code 7116689
_reflns_odcompleteness_completeness 99.77
_reflns_odcompleteness_iscentric 1
_reflns_odcompleteness_theta 26.32
_olex2_refinement_description
;
1. Fixed Uiso
 At 1.2 times of:
  All C(H) groups
2.a Aromatic/amide H refined with riding coordinates:
 C9(H9), C14(H14), C13(H13), C7(H7), C11(H11), C2(H2), C6(H6), C3(H3),
 C12(H12), C8(H8), C5(H5), C15(H15)
;
_olex2_submission_special_instructions 'No special instructions were received'

loop_
_space_group_symop_id
_space_group_symop_operation_xyz
1 'x, y, z'
2 '-x, y, -z+1/2'
3 'x+1/2, y+1/2, z'
4 '-x+1/2, y+1/2, -z+1/2'
5 '-x, -y, -z'
6 'x, -y, z-1/2'
7 '-x+1/2, -y+1/2, -z'
8 'x+1/2, -y+1/2, z-1/2'

loop_
_atom_site_label
_atom_site_type_symbol
_atom_site_fract_x
_atom_site_fract_y
_atom_site_fract_z
_atom_site_U_iso_or_equiv
_atom_site_adp_type
_atom_site_occupancy
_atom_site_calc_flag
_atom_site_refinement_flags_posn
P1 P 0.83703(5) 0.55109(3) 0.37910(2) 0.02511(15) Uani 1 d .
S1 S 0.65026(6) 0.56961(4) 0.48010(3) 0.04223(18) Uani 1 d .
O1 O 0.86829(14) 0.45661(10) 0.41705(7) 0.0383(4) Uani 1 d .
N1 N 0.67179(17) 0.71345(12) 0.39881(8) 0.0364(4) Uani 1 d .
C9 C 0.8221(3) 0.44419(19) 0.26564(13) 0.0613(7) Uani 1 d .
H9 H 0.8824 0.4017 0.2888 0.074 Uiso 1 calc R
C14 C 1.1833(2) 0.67908(17) 0.43100(11) 0.0445(5) Uani 1 d .
H14 H 1.2537 0.6660 0.4618 0.053 Uiso 1 calc R
C13 C 1.1859(2) 0.76153(17) 0.39008(11) 0.0455(6) Uani 1 d .
H13 H 1.2579 0.8038 0.3932 0.055 Uiso 1 calc R
C7 C 0.6908(4) 0.4843(4) 0.16778(15) 0.0928(14) Uani 1 d .
H7 H 0.6617 0.4688 0.1247 0.111 Uiso 1 calc R
C11 C 0.9749(2) 0.71846(15) 0.33910(10) 0.0369(5) Uani 1 d .
H11 H 0.9051 0.7316 0.3080 0.044 Uiso 1 calc R
C2 C 0.5607(2) 0.67675(17) 0.48568(10) 0.0423(5) Uani 1 d .
H2 H 0.5036 0.6873 0.5163 0.051 Uiso 1 calc R
C6 C 0.6441(3) 0.5677(3) 0.19557(14) 0.0940(13) Uani 1 d .
H6 H 0.5837 0.6092 0.1717 0.113 Uiso 1 calc R
C3 C 0.5839(2) 0.74409(16) 0.43968(10) 0.0401(5) Uani 1 d .
H3 H 0.5434 0.8074 0.4356 0.048 Uiso 1 calc R
C10 C 0.97261(17) 0.63541(13) 0.38041(8) 0.0250(4) Uani 1 d .
C1 C 0.71457(17) 0.62222(13) 0.41495(8) 0.0252(4) Uani 1 d .
C4 C 0.77529(19) 0.52873(15) 0.29543(9) 0.0334(4) Uani 1 d .
C12 C 1.0819(2) 0.78163(16) 0.34449(11) 0.0447(5) Uani 1 d .
H12 H 1.0836 0.8378 0.3172 0.054 Uiso 1 calc R
C8 C 0.7789(5) 0.4231(3) 0.20152(18) 0.0914(13) Uani 1 d .
H8 H 0.8106 0.3666 0.1814 0.110 Uiso 1 calc R
C5 C 0.6869(3) 0.5909(3) 0.26011(12) 0.0651(8) Uani 1 d .
H5 H 0.6557 0.6484 0.2793 0.078 Uiso 1 calc R
C15 C 1.07743(19) 0.61569(15) 0.42668(10) 0.0340(4) Uani 1 d .
H15 H 1.0760 0.5601 0.4545 0.041 Uiso 1 calc R

loop_
_atom_site_aniso_label
_atom_site_aniso_U_11
_atom_site_aniso_U_22
_atom_site_aniso_U_33
_atom_site_aniso_U_23
_atom_site_aniso_U_13
_atom_site_aniso_U_12
P1 0.0271(3) 0.0212(2) 0.0273(3) -0.00110(17) 0.00444(18) -0.00634(18)
S1 0.0493(3) 0.0451(3) 0.0357(3) 0.0072(2) 0.0196(2) -0.0043(2)
O1 0.0407(8) 0.0238(7) 0.0502(9) 0.0066(6) 0.0036(7) -0.0067(6)
N1 0.0417(10) 0.0307(9) 0.0378(10) 0.0007(7) 0.0092(7) 0.0006(7)
C9 0.089(2) 0.0521(15) 0.0487(15) -0.0139(11) 0.0315(14) -0.0114(14)
C14 0.0317(11) 0.0433(12) 0.0553(14) -0.0074(10) -0.0072(10) -0.0062(9)
C13 0.0350(12) 0.0403(12) 0.0626(15) -0.0110(11) 0.0115(10) -0.0184(9)
C7 0.106(3) 0.142(4) 0.0327(15) -0.034(2) 0.0188(17) -0.067(3)
C11 0.0356(11) 0.0362(11) 0.0380(11) 0.0075(9) 0.0003(8) -0.0096(9)
C2 0.0380(12) 0.0526(13) 0.0390(12) -0.0124(10) 0.0160(9) -0.0067(10)
C6 0.072(2) 0.174(4) 0.0324(15) -0.0158(19) -0.0088(13) -0.006(2)
C3 0.0371(12) 0.0380(11) 0.0453(12) -0.0094(9) 0.0054(9) 0.0029(9)
C10 0.0255(9) 0.0227(9) 0.0274(9) -0.0040(7) 0.0064(7) -0.0053(7)
C1 0.0265(9) 0.0282(9) 0.0208(9) -0.0020(7) 0.0027(7) -0.0080(7)
C4 0.0351(10) 0.0391(11) 0.0277(10) -0.0100(8) 0.0107(8) -0.0174(9)
C12 0.0489(13) 0.0351(11) 0.0519(14) 0.0073(10) 0.0133(11) -0.0160(10)
C8 0.148(4) 0.073(2) 0.063(2) -0.0428(18) 0.056(2) -0.045(2)
C5 0.0574(16) 0.102(2) 0.0334(13) -0.0154(13) -0.0047(11) 0.0072(16)
C15 0.0340(11) 0.0303(10) 0.0367(11) -0.0011(8) -0.0006(8) -0.0034(8)

loop_
_atom_type_symbol
_atom_type_description
_atom_type_scat_dispersion_real
_atom_type_scat_dispersion_imag
_atom_type_scat_source
C C 0.0033 0.0016 'International Tables Vol C Tables 4.2.6.8 and 6.1.1.4'
H H 0.0000 0.0000 'International Tables Vol C Tables 4.2.6.8 and 6.1.1.4'
N N 0.0061 0.0033 'International Tables Vol C Tables 4.2.6.8 and 6.1.1.4'
O O 0.0106 0.0060 'International Tables Vol C Tables 4.2.6.8 and 6.1.1.4'
P P 0.1023 0.0942 'International Tables Vol C Tables 4.2.6.8 and 6.1.1.4'
S S 0.1246 0.1234 'International Tables Vol C Tables 4.2.6.8 and 6.1.1.4'

loop_
_geom_angle_atom_site_label_1
_geom_angle_atom_site_label_2
_geom_angle_atom_site_label_3
_geom_angle
O1 P1 C10 112.54(8)
O1 P1 C1 109.54(8)
O1 P1 C4 113.93(9)
C10 P1 C1 105.70(8)
C10 P1 C4 107.86(8)
C4 P1 C1 106.80(9)
C2 S1 C1 89.49(10)
C1 N1 C3 109.97(17)
C8 C9 C4 119.8(3)
C13 C14 C15 120.5(2)
C14 C13 C12 120.11(19)
C8 C7 C6 121.1(3)
C12 C11 C10 119.53(19)
C3 C2 S1 110.37(16)
C7 C6 C5 119.6(4)
C2 C3 N1 115.69(19)
C11 C10 P1 123.10(14)
C11 C10 C15 120.09(17)
C15 C10 P1 116.80(14)
S1 C1 P1 118.36(10)
N1 C1 P1 127.09(14)
N1 C1 S1 114.47(14)
C9 C4 P1 117.03(19)
C5 C4 P1 123.85(17)
C5 C4 C9 119.1(2)
C13 C12 C11 120.2(2)
C7 C8 C9 120.3(3)
C4 C5 C6 120.0(3)
C14 C15 C10 119.49(19)

loop_
_geom_bond_atom_site_label_1
_geom_bond_atom_site_label_2
_geom_bond_distance
P1 O1 1.4820(14)
P1 C10 1.7930(17)
P1 C1 1.8107(19)
P1 C4 1.7995(19)
S1 C2 1.698(2)
S1 C1 1.7208(18)
N1 C3 1.379(3)
N1 C1 1.306(2)
C9 C4 1.385(3)
C9 C8 1.379(5)
C14 C13 1.375(3)
C14 C15 1.377(3)
C13 C12 1.376(3)
C7 C6 1.352(5)
C7 C8 1.351(6)
C11 C10 1.386(3)
C11 C12 1.384(3)
C2 C3 1.342(3)
C6 C5 1.392(4)
C10 C15 1.390(3)
C4 C5 1.374(3)
